data_1508165
loop_
_publ_author_name
'Mendoza, Abraham'
'Ishihara, Yoshihiro'
'Baran, Phil S.'

_publ_section_title
;
 Scalable enantioselective total synthesis of taxanes.
;
_journal_issue 1
_journal_name_full 'Nature chemistry'
_journal_page_first 21
_journal_page_last 25
_journal_paper_doi 10.1038/nchem.1196
_journal_volume 4
_journal_year 2012
_chemical_absolute_configuration ad
_chemical_formula_sum 'C19 H28 O2'
_chemical_formula_weight 288.41
_chemical_name_systematic
; 
 ? 
;
_space_group_IT_number 4
_symmetry_cell_setting monoclinic
_symmetry_space_group_name_Hall 'P 2yb'
_symmetry_space_group_name_H-M 'P 1 21 1'
_atom_sites_solution_hydrogens geom
_atom_sites_solution_primary direct
_atom_sites_solution_secondary difmap
_audit_creation_method SHELXL-97
_cell_angle_alpha 90.00
_cell_angle_beta 94.175(2)
_cell_angle_gamma 90.00
_cell_formula_units_Z 2
_cell_length_a 7.7453(4)
_cell_length_b 10.3009(6)
_cell_length_c 9.7366(5)
_cell_measurement_reflns_used 3755
_cell_measurement_temperature 100(2)
_cell_measurement_theta_max 68.10
_cell_measurement_theta_min 4.55
_cell_volume 774.76(7)
_computing_cell_refinement 'Bruker SAINT'
_computing_data_collection 'Bruker APEX2'
_computing_data_reduction 'Bruker SAINT'
_computing_molecular_graphics 'Bruker SHELXTL'
_computing_publication_material 'Bruker SHELXTL'
_computing_structure_refinement 'SHELXL-97 (Sheldrick, 1997)'
_computing_structure_solution 'SHELXS-97 (Sheldrick, 1990)'
_diffrn_ambient_temperature 100(2)
_diffrn_measured_fraction_theta_full 0.982
_diffrn_measured_fraction_theta_max 0.939
_diffrn_measurement_device_type 'Bruker APEX-II CCD'
_diffrn_measurement_method '\f and \w scans'
_diffrn_radiation_monochromator graphite
_diffrn_radiation_source 'fine-focus sealed tube'
_diffrn_radiation_type CuK\a
_diffrn_radiation_wavelength 1.54178
_diffrn_reflns_av_R_equivalents 0.0259
_diffrn_reflns_av_sigmaI/netI 0.0367
_diffrn_reflns_limit_h_max 8
_diffrn_reflns_limit_h_min -8
_diffrn_reflns_limit_k_max 11
_diffrn_reflns_limit_k_min -11
_diffrn_reflns_limit_l_max 11
_diffrn_reflns_limit_l_min -10
_diffrn_reflns_number 3966
_diffrn_reflns_theta_full 66.00
_diffrn_reflns_theta_max 68.09
_diffrn_reflns_theta_min 4.55
_exptl_absorpt_coefficient_mu 0.603
_exptl_absorpt_correction_T_max 0.9534
_exptl_absorpt_correction_T_min 0.7946
_exptl_absorpt_correction_type multi-scan
_exptl_absorpt_process_details sadabs
_exptl_crystal_colour colourless
_exptl_crystal_density_diffrn 1.236
_exptl_crystal_density_method 'not measured'
_exptl_crystal_description plate
_exptl_crystal_F_000 316
_exptl_crystal_size_max 0.40
_exptl_crystal_size_mid 0.36
_exptl_crystal_size_min 0.08
_refine_diff_density_max 0.300
_refine_diff_density_min -0.178
_refine_diff_density_rms 0.054
_refine_ls_abs_structure_details 'Flack H D (1983), Acta Cryst. A39, 876-881'
_refine_ls_abs_structure_Flack 0.1(2)
_refine_ls_extinction_method none
_refine_ls_goodness_of_fit_ref 1.162
_refine_ls_hydrogen_treatment constr
_refine_ls_matrix_type full
_refine_ls_number_parameters 194
_refine_ls_number_reflns 1823
_refine_ls_number_restraints 1
_refine_ls_restrained_S_all 1.161
_refine_ls_R_factor_all 0.0422
_refine_ls_R_factor_gt 0.0421
_refine_ls_shift/su_max 0.008
_refine_ls_shift/su_mean 0.002
_refine_ls_structure_factor_coef Fsqd
_refine_ls_weighting_details 'calc w=1/[\s^2^(Fo^2^)+(0.0700P)^2^+0.0849P] where P=(Fo^2^+2Fc^2^)/3'
_refine_ls_weighting_scheme calc
_refine_ls_wR_factor_gt 0.1018
_refine_ls_wR_factor_ref 0.1018
_reflns_number_gt 1818
_reflns_number_total 1823
_reflns_threshold_expression >2sigma(I)
_cod_data_source_file nchem.1196-s4.cif
_cod_data_source_block baran223
_cod_depositor_comments
;
The following automatic conversions were performed:

'_symmetry_cell_setting' value 'Monoclinic' changed to 'monoclinic'
according to /home/saulius/struct/CIF-dictionaries/cif_core.dic
dictionary named 'cif_core.dic' version 2.4.1 from 2010-06-29.

Automatic conversion script
Id: cif_fix_values 1891 2012-01-12 08:04:46Z andrius 
;
_cod_original_sg_symbol_H-M P2(1)
_cod_database_code 1508165

loop_
_symmetry_equiv_pos_as_xyz
'x, y, z'
'-x, y+1/2, -z'

loop_
_atom_site_label
_atom_site_type_symbol
_atom_site_fract_x
_atom_site_fract_y
_atom_site_fract_z
_atom_site_U_iso_or_equiv
_atom_site_adp_type
_atom_site_occupancy
_atom_site_symmetry_multiplicity
_atom_site_calc_flag
_atom_site_refinement_flags
O1 O 1.11016(16) 1.11230(17) 0.39635(14) 0.0264(3) Uani 1 1 d .
O2 O 0.75105(16) 1.19751(14) 0.10913(13) 0.0231(3) Uani 1 1 d .
C1 C 0.9595(2) 1.1433(2) 0.37324(18) 0.0208(4) Uani 1 1 d .
C2 C 0.8338(2) 1.0509(2) 0.29404(18) 0.0177(4) Uani 1 1 d .
H2 H 0.8882 0.9628 0.2971 0.021 Uiso 1 1 calc R
C3 C 0.8110(2) 1.09214(18) 0.14215(19) 0.0185(4) Uani 1 1 d .
C4 C 0.8705(2) 0.9985(2) 0.03410(19) 0.0200(4) Uani 1 1 d .
H4 H 0.8979 1.0519 -0.0473 0.024 Uiso 1 1 calc R
C5 C 1.0388(2) 0.9270(2) 0.08449(19) 0.0211(4) Uani 1 1 d .
H5A H 1.1050 0.9064 0.0040 0.025 Uiso 1 1 calc R
H5B H 1.1108 0.9856 0.1455 0.025 Uiso 1 1 calc R
C6 C 1.0071(2) 0.80350(19) 0.16102(19) 0.0206(4) Uani 1 1 d .
H6 H 1.1050 0.7599 0.2037 0.025 Uiso 1 1 calc R
C7 C 0.8511(2) 0.7502(2) 0.17365(18) 0.0211(4) Uani 1 1 d .
C8 C 0.8349(2) 0.6252(2) 0.2531(2) 0.0273(4) Uani 1 1 d .
H8A H 0.9501 0.5963 0.2888 0.041 Uiso 1 1 calc R
H8B H 0.7818 0.5585 0.1919 0.041 Uiso 1 1 calc R
H8C H 0.7623 0.6399 0.3299 0.041 Uiso 1 1 calc R
C9 C 0.6554(2) 1.03878(19) 0.35900(19) 0.0189(4) Uani 1 1 d .
C10 C 0.6851(2) 0.9545(2) 0.48901(19) 0.0243(4) Uani 1 1 d .
H10A H 0.7816 0.9899 0.5480 0.037 Uiso 1 1 calc R
H10B H 0.7124 0.8654 0.4625 0.037 Uiso 1 1 calc R
H10C H 0.5800 0.9543 0.5394 0.037 Uiso 1 1 calc R
C11 C 0.5887(2) 1.1739(2) 0.39776(19) 0.0235(4) Uani 1 1 d .
H11A H 0.5593 1.2238 0.3123 0.028 Uiso 1 1 calc R
H11B H 0.4813 1.1633 0.4458 0.028 Uiso 1 1 calc R
C12 C 0.7192(3) 1.2513(2) 0.4897(2) 0.0279(5) Uani 1 1 d .
H12A H 0.7441 1.2046 0.5778 0.033 Uiso 1 1 calc R
H12B H 0.6693 1.3369 0.5105 0.033 Uiso 1 1 calc R
C13 C 0.8882(3) 1.2707(2) 0.4189(2) 0.0283(5) Uani 1 1 d .
H13A H 0.8662 1.3282 0.3380 0.034 Uiso 1 1 calc R
H13B H 0.9747 1.3136 0.4837 0.034 Uiso 1 1 calc R
C14 C 0.5175(2) 0.97794(19) 0.25628(19) 0.0201(4) Uani 1 1 d .
H14A H 0.5009 1.0385 0.1774 0.024 Uiso 1 1 calc R
H14B H 0.4074 0.9770 0.3020 0.024 Uiso 1 1 calc R
C15 C 0.5409(2) 0.8409(2) 0.1956(2) 0.0208(4) Uani 1 1 d .
H15A H 0.4299 0.8190 0.1440 0.025 Uiso 1 1 calc R
H15B H 0.5528 0.7807 0.2751 0.025 Uiso 1 1 calc R
C16 C 0.6868(2) 0.80321(19) 0.09998(19) 0.0200(4) Uani 1 1 d .
H16 H 0.6374 0.7259 0.0489 0.024 Uiso 1 1 calc R
C17 C 0.7288(2) 0.8982(2) -0.01770(18) 0.0201(4) Uani 1 1 d .
C18 C 0.8027(2) 0.8175(2) -0.13276(19) 0.0237(4) Uani 1 1 d .
H18A H 0.7115 0.7619 -0.1760 0.036 Uiso 1 1 calc R
H18B H 0.8979 0.7633 -0.0935 0.036 Uiso 1 1 calc R
H18C H 0.8458 0.8758 -0.2021 0.036 Uiso 1 1 calc R
C19 C 0.5669(2) 0.9662(2) -0.0833(2) 0.0231(4) Uani 1 1 d .
H19A H 0.5967 1.0134 -0.1658 0.035 Uiso 1 1 calc R
H19B H 0.5228 1.0274 -0.0172 0.035 Uiso 1 1 calc R
H19C H 0.4778 0.9013 -0.1089 0.035 Uiso 1 1 calc R

loop_
_atom_site_aniso_label
_atom_site_aniso_U_11
_atom_site_aniso_U_22
_atom_site_aniso_U_33
_atom_site_aniso_U_23
_atom_site_aniso_U_13
_atom_site_aniso_U_12
O1 0.0163(6) 0.0343(8) 0.0283(7) -0.0050(7) -0.0003(5) -0.0011(6)
O2 0.0222(6) 0.0202(8) 0.0272(7) 0.0027(6) 0.0027(5) 0.0016(5)
C1 0.0178(9) 0.0259(11) 0.0191(9) -0.0022(8) 0.0033(7) -0.0027(7)
C2 0.0147(8) 0.0179(9) 0.0206(9) -0.0016(8) 0.0015(6) 0.0008(6)
C3 0.0122(8) 0.0197(11) 0.0235(9) 0.0005(7) 0.0014(6) -0.0037(6)
C4 0.0195(9) 0.0216(10) 0.0193(8) 0.0005(8) 0.0038(7) 0.0004(7)
C5 0.0170(8) 0.0234(11) 0.0230(9) -0.0029(8) 0.0022(7) -0.0003(7)
C6 0.0189(9) 0.0202(10) 0.0224(9) -0.0031(8) -0.0020(7) 0.0051(7)
C7 0.0223(9) 0.0208(10) 0.0198(9) -0.0034(8) 0.0000(7) 0.0011(7)
C8 0.0269(9) 0.0255(11) 0.0289(10) 0.0041(9) -0.0011(7) 0.0022(8)
C9 0.0161(9) 0.0201(10) 0.0207(9) 0.0004(8) 0.0023(7) -0.0002(7)
C10 0.0197(8) 0.0305(11) 0.0228(9) 0.0020(9) 0.0023(7) -0.0018(8)
C11 0.0186(8) 0.0268(12) 0.0251(9) -0.0049(9) 0.0021(7) 0.0034(8)
C12 0.0256(10) 0.0274(12) 0.0305(10) -0.0111(9) 0.0014(8) 0.0039(8)
C13 0.0241(9) 0.0242(11) 0.0363(11) -0.0083(9) 0.0000(8) -0.0025(8)
C14 0.0153(8) 0.0232(11) 0.0221(9) -0.0002(8) 0.0035(7) -0.0002(7)
C15 0.0158(8) 0.0218(10) 0.0247(9) 0.0008(8) 0.0002(7) -0.0020(7)
C16 0.0190(9) 0.0182(10) 0.0226(9) -0.0002(8) 0.0001(7) -0.0010(7)
C17 0.0189(9) 0.0217(10) 0.0194(9) 0.0000(8) -0.0005(7) 0.0016(7)
C18 0.0232(9) 0.0258(11) 0.0218(9) -0.0031(8) -0.0005(7) 0.0031(8)
C19 0.0231(8) 0.0250(10) 0.0208(8) -0.0008(8) -0.0010(7) 0.0027(8)

loop_
_atom_type_symbol
_atom_type_description
_atom_type_scat_dispersion_real
_atom_type_scat_dispersion_imag
_atom_type_scat_source
C C 0.0181 0.0091 'International Tables Vol C Tables 4.2.6.8 and 6.1.1.4'
H H 0.0000 0.0000 'International Tables Vol C Tables 4.2.6.8 and 6.1.1.4'
O O 0.0492 0.0322 'International Tables Vol C Tables 4.2.6.8 and 6.1.1.4'

loop_
_geom_angle_atom_site_label_1
_geom_angle_atom_site_label_2
_geom_angle_atom_site_label_3
_geom_angle
O1 C1 C13 122.90(17)
O1 C1 C2 119.84(18)
C13 C1 C2 117.26(15)
C1 C2 C3 109.72(16)
C1 C2 C9 113.21(15)
C3 C2 C9 111.59(14)
C1 C2 H2 107.3
C3 C2 H2 107.3
C9 C2 H2 107.3
O2 C3 C4 120.79(17)
O2 C3 C2 121.12(17)
C4 C3 C2 118.06(15)
C3 C4 C5 111.93(14)
C3 C4 C17 113.59(15)
C5 C4 C17 110.06(16)
C3 C4 H4 107.0
C5 C4 H4 107.0
C17 C4 H4 107.0
C6 C5 C4 113.35(15)
C6 C5 H5A 108.9
C4 C5 H5A 108.9
C6 C5 H5B 108.9
C4 C5 H5B 108.9
H5A C5 H5B 107.7
C7 C6 C5 124.94(16)
C7 C6 H6 117.5
C5 C6 H6 117.5
C6 C7 C8 120.30(17)
C6 C7 C16 122.69(18)
C8 C7 C16 116.78(16)
C7 C8 H8A 109.5
C7 C8 H8B 109.5
H8A C8 H8B 109.5
C7 C8 H8C 109.5
H8A C8 H8C 109.5
H8B C8 H8C 109.5
C10 C9 C11 109.94(16)
C10 C9 C14 111.03(16)
C11 C9 C14 107.28(14)
C10 C9 C2 107.12(15)
C11 C9 C2 110.38(15)
C14 C9 C2 111.13(15)
C9 C10 H10A 109.5
C9 C10 H10B 109.5
H10A C10 H10B 109.5
C9 C10 H10C 109.5
H10A C10 H10C 109.5
H10B C10 H10C 109.5
C12 C11 C9 113.32(15)
C12 C11 H11A 108.9
C9 C11 H11A 108.9
C12 C11 H11B 108.9
C9 C11 H11B 108.9
H11A C11 H11B 107.7
C11 C12 C13 110.79(16)
C11 C12 H12A 109.5
C13 C12 H12A 109.5
C11 C12 H12B 109.5
C13 C12 H12B 109.5
H12A C12 H12B 108.1
C1 C13 C12 111.23(18)
C1 C13 H13A 109.4
C12 C13 H13A 109.4
C1 C13 H13B 109.4
C12 C13 H13B 109.4
H13A C13 H13B 108.0
C9 C14 C15 121.57(15)
C9 C14 H14A 106.9
C15 C14 H14A 106.9
C9 C14 H14B 106.9
C15 C14 H14B 106.9
H14A C14 H14B 106.7
C14 C15 C16 124.31(16)
C14 C15 H15A 106.3
C16 C15 H15A 106.3
C14 C15 H15B 106.3
C16 C15 H15B 106.3
H15A C15 H15B 106.4
C7 C16 C17 111.16(15)
C7 C16 C15 115.17(15)
C17 C16 C15 118.70(16)
C7 C16 H16 103.1
C17 C16 H16 103.1
C15 C16 H16 103.1
C19 C17 C18 106.23(14)
C19 C17 C16 112.62(15)
C18 C17 C16 107.71(16)
C19 C17 C4 111.47(17)
C18 C17 C4 107.60(15)
C16 C17 C4 110.90(15)
C17 C18 H18A 109.5
C17 C18 H18B 109.5
H18A C18 H18B 109.5
C17 C18 H18C 109.5
H18A C18 H18C 109.5
H18B C18 H18C 109.5
C17 C19 H19A 109.5
C17 C19 H19B 109.5
H19A C19 H19B 109.5
C17 C19 H19C 109.5
H19A C19 H19C 109.5
H19B C19 H19C 109.5

loop_
_geom_bond_atom_site_label_1
_geom_bond_atom_site_label_2
_geom_bond_distance
O1 C1 1.215(2)
O2 C3 1.215(2)
C1 C13 1.504(3)
C1 C2 1.530(3)
C2 C3 1.536(2)
C2 C9 1.566(2)
C2 H2 1.0000
C3 C4 1.523(3)
C4 C5 1.546(3)
C4 C17 1.564(3)
C4 H4 1.0000
C5 C6 1.503(3)
C5 H5A 0.9900
C5 H5B 0.9900
C6 C7 1.341(3)
C6 H6 0.9500
C7 C8 1.511(3)
C7 C16 1.516(2)
C8 H8A 0.9800
C8 H8B 0.9800
C8 H8C 0.9800
C9 C10 1.539(3)
C9 C11 1.541(3)
C9 C14 1.543(2)
C10 H10A 0.9800
C10 H10B 0.9800
C10 H10C 0.9800
C11 C12 1.525(3)
C11 H11A 0.9900
C11 H11B 0.9900
C12 C13 1.536(3)
C12 H12A 0.9900
C12 H12B 0.9900
C13 H13A 0.9900
C13 H13B 0.9900
C14 C15 1.546(3)
C14 H14A 0.9900
C14 H14B 0.9900
C15 C16 1.565(3)
C15 H15A 0.9900
C15 H15B 0.9900
C16 C17 1.559(3)
C16 H16 1.0000
C17 C19 1.534(2)
C17 C18 1.539(3)
C18 H18A 0.9800
C18 H18B 0.9800
C18 H18C 0.9800
C19 H19A 0.9800
C19 H19B 0.9800
C19 H19C 0.9800

loop_
_cod_related_entry_id
_cod_related_entry_database
_cod_related_entry_code
1 ChemSpider 30651957
